data_4037282
loop_
_publ_author_name
'Brassard, Christopher J.'
'Zhang, Xiaoguang'
'Brewer, Christopher R.'
'Liu, Peiye'
'Clark, Ronald J.'
'Zhu, Lei'

_publ_section_title
;
 Cu(II)-Catalyzed Oxidative Formation of 5,5'-Bistriazoles.
;
_journal_issue 24
_journal_name_full 'The Journal of organic chemistry'
_journal_page_first 12091
_journal_page_last 12105
_journal_paper_doi 10.1021/acs.joc.6b01907
_journal_volume 81
_journal_year 2016
_chemical_formula_moiety 'C34 H32 N6'
_chemical_formula_sum 'C34 H32 N6'
_chemical_formula_weight 524.65
_space_group_crystal_system tetragonal
_space_group_IT_number 92
_space_group_name_Hall 'P 4abw 2nw'
_space_group_name_H-M_alt 'P 41 21 2'
_atom_sites_solution_hydrogens geom
_audit_creation_method SHELXL-2013
_cell_angle_alpha 90
_cell_angle_beta 90
_cell_angle_gamma 90
_cell_formula_units_Z 4
_cell_length_a 9.0751(2)
_cell_length_b 9.0751(2)
_cell_length_c 34.9812(6)
_cell_measurement_reflns_used 7656
_cell_measurement_temperature 203(2)
_cell_measurement_theta_max 30.27
_cell_measurement_theta_min 2.32
_cell_volume 2880.96(10)
_computing_cell_refinement 'Bruker SAINT'
_computing_data_collection 'Bruker APEX2'
_computing_data_reduction 'Bruker SAINT'
_computing_molecular_graphics 'Bruker SHELXTL'
_computing_publication_material 'Bruker SHELXTL'
_computing_structure_refinement 'SHELXL-2013 (Sheldrick, 2013)'
_computing_structure_solution 'SHELXS-97 (Sheldrick 2008)'
_diffrn_ambient_temperature 203(2)
_diffrn_measured_fraction_theta_full 1.000
_diffrn_measured_fraction_theta_max 0.998
_diffrn_measurement_device_type 'Bruker APEX-II CCD'
_diffrn_measurement_method '\f and \w scans'
_diffrn_radiation_type MoK\a
_diffrn_radiation_wavelength 0.71073
_diffrn_reflns_av_R_equivalents 0.0230
_diffrn_reflns_av_unetI/netI 0.0182
_diffrn_reflns_Laue_measured_fraction_full 1.000
_diffrn_reflns_Laue_measured_fraction_max 0.998
_diffrn_reflns_limit_h_max 11
_diffrn_reflns_limit_h_min -6
_diffrn_reflns_limit_k_max 8
_diffrn_reflns_limit_k_min -11
_diffrn_reflns_limit_l_max 43
_diffrn_reflns_limit_l_min -45
_diffrn_reflns_number 15273
_diffrn_reflns_point_group_measured_fraction_full 1.000
_diffrn_reflns_point_group_measured_fraction_max 0.991
_diffrn_reflns_theta_full 25.242
_diffrn_reflns_theta_max 27.474
_diffrn_reflns_theta_min 2.319
_exptl_absorpt_coefficient_mu 0.073
_exptl_absorpt_correction_T_max 0.9923
_exptl_absorpt_correction_T_min 0.9294
_exptl_absorpt_correction_type empirical
_exptl_absorpt_process_details SADABS
_exptl_crystal_colour colourless
_exptl_crystal_density_diffrn 1.210
_exptl_crystal_description polyhedral
_exptl_crystal_F_000 1112
_exptl_crystal_size_max 0.248
_exptl_crystal_size_mid 0.213
_exptl_crystal_size_min 0.176
_refine_diff_density_max 0.119
_refine_diff_density_min -0.101
_refine_diff_density_rms 0.023
_refine_ls_abs_structure_details
; 
 Flack x determined using 949 quotients [(I+)-(I-)]/[(I+)+(I-)] 
 (Parsons and Flack (2004), Acta Cryst. A60, s61). 
;
_refine_ls_abs_structure_Flack 1.5(8)
_refine_ls_extinction_coef 0.0035(14)
_refine_ls_extinction_expression Fc^*^=kFc[1+0.001xFc^2^\l^3^/sin(2\q)]^-1/4^
_refine_ls_extinction_method SHELXL
_refine_ls_goodness_of_fit_ref 1.011
_refine_ls_hydrogen_treatment constr
_refine_ls_matrix_type full
_refine_ls_number_parameters 255
_refine_ls_number_reflns 3290
_refine_ls_number_restraints 0
_refine_ls_restrained_S_all 1.011
_refine_ls_R_factor_all 0.0507
_refine_ls_R_factor_gt 0.0398
_refine_ls_shift/su_max 0.000
_refine_ls_shift/su_mean 0.000
_refine_ls_structure_factor_coef Fsqd
_refine_ls_weighting_details 'w=1/[\s^2^(Fo^2^)+(0.0551P)^2^+0.3112P] where P=(Fo^2^+2Fc^2^)/3'
_refine_ls_weighting_scheme calc
_refine_ls_wR_factor_gt 0.1018
_refine_ls_wR_factor_ref 0.1096
_reflns_Friedel_coverage 0.626
_reflns_Friedel_fraction_full 1.000
_reflns_Friedel_fraction_max 0.980
_reflns_number_gt 2737
_reflns_number_total 3290
_reflns_threshold_expression 'I > 2\s(I)'
_cod_data_source_file jo6b01907_si_001.cif
_cod_data_source_block zhu200bAA
_cod_original_cell_volume 2880.96(14)
_cod_database_code 4037282
_shelx_space_group_comment
; 
The symmetry employed for this shelxl refinement is uniquely defined 
by the following loop, which should always be used as a source of 
symmetry information in preference to the above space-group names. 
They are only intended as comments. 
;
_shelx_estimated_absorpt_t_min 0.982
_shelx_estimated_absorpt_t_max 0.987
_shelxl_version_number 2013-4

loop_
_space_group_symop_operation_xyz
'x, y, z'
'-x, -y, z+1/2'
'-y+1/2, x+1/2, z+1/4'
'y+1/2, -x+1/2, z+3/4'
'-x+1/2, y+1/2, -z+1/4'
'x+1/2, -y+1/2, -z+3/4'
'y, x, -z'
'-y, -x, -z+1/2'

loop_
_atom_site_label
_atom_site_type_symbol
_atom_site_fract_x
_atom_site_fract_y
_atom_site_fract_z
_atom_site_U_iso_or_equiv
_atom_site_adp_type
_atom_site_occupancy
_atom_site_site_symmetry_order
_atom_site_calc_flag
_atom_site_refinement_flags_posn
_atom_site_refinement_flags_adp
_atom_site_refinement_flags_occupancy
_atom_site_disorder_assembly
_atom_site_disorder_group
C1 C 1.1074(3) 0.7699(3) -0.03045(6) 0.0660(6) Uani 1 1 d . . . . .
H1 H 1.0509 0.8566 -0.0302 0.079 Uiso 1 1 calc R U . . .
C2 C 1.2285(3) 0.7606(3) -0.05440(7) 0.0800(7) Uani 1 1 d . . . . .
H2 H 1.2538 0.8411 -0.0700 0.096 Uiso 1 1 calc R U . . .
C3 C 1.3112(3) 0.6350(3) -0.05553(7) 0.0801(7) Uani 1 1 d . . . . .
H3 H 1.3927 0.6281 -0.0720 0.096 Uiso 1 1 calc R U . . .
C4 C 1.2742(3) 0.5195(3) -0.03243(7) 0.0834(8) Uani 1 1 d . . . . .
H4 H 1.3309 0.4329 -0.0331 0.100 Uiso 1 1 calc R U . . .
C5 C 1.1542(3) 0.5279(3) -0.00803(6) 0.0725(7) Uani 1 1 d . . . . .
H5 H 1.1308 0.4478 0.0079 0.087 Uiso 1 1 calc R U . . .
C6 C 1.0684(2) 0.6547(2) -0.00707(5) 0.0543(5) Uani 1 1 d . . . . .
C7 C 0.9443(2) 0.6677(2) 0.01977(5) 0.0531(5) Uani 1 1 d . . . . .
C8 C 0.8099(2) 0.7367(2) 0.01607(4) 0.0482(4) Uani 1 1 d . . . . .
N1 N 0.9542(2) 0.6123(2) 0.05590(4) 0.0678(5) Uani 1 1 d . . . . .
N2 N 0.8336(2) 0.6449(2) 0.07472(4) 0.0681(5) Uani 1 1 d . . . . .
N3 N 0.74441(19) 0.72062(19) 0.05089(4) 0.0545(4) Uani 1 1 d . . . . .
C9 C 0.6074(2) 0.7783(3) 0.06422(5) 0.0550(5) Uani 1 1 d . . . . .
C10 C 0.6139(18) 0.8753(15) 0.0960(3) 0.044(2) Uani 0.453(7) 1 d . . P A 1
H10 H 0.7042 0.9033 0.1070 0.053 Uiso 0.453(7) 1 calc R U P A 1
C11 C 0.481(2) 0.927(3) 0.1100(7) 0.057(3) Uani 0.453(7) 1 d . . P A 1
H11 H 0.4778 0.9931 0.1306 0.068 Uiso 0.453(7) 1 calc R U P A 1
C12 C 0.3450(9) 0.8740(9) 0.0917(2) 0.0542(17) Uani 0.453(7) 1 d . . P A 1
C13 C 0.3515(12) 0.7757(11) 0.0621(3) 0.064(2) Uani 0.453(7) 1 d . . P A 1
H13 H 0.2654 0.7357 0.0513 0.077 Uiso 0.453(7) 1 calc R U P A 1
C14 C 0.492(2) 0.737(3) 0.0483(6) 0.083(5) Uani 0.453(7) 1 d . . P A 1
H14 H 0.4985 0.6772 0.0264 0.100 Uiso 0.453(7) 1 calc R U P A 1
C15 C 0.1966(7) 0.9364(13) 0.1043(2) 0.088(2) Uani 0.453(7) 1 d . . P A 1
H15 H 0.1322 0.8484 0.1041 0.105 Uiso 0.453(7) 1 calc R U P A 1
C16 C 0.1900(8) 0.9811(10) 0.1425(2) 0.104(3) Uani 0.453(7) 1 d . . P A 1
H16A H 0.0923 1.0187 0.1480 0.157 Uiso 0.453(7) 1 calc R U P A 1
H16B H 0.2623 1.0579 0.1469 0.157 Uiso 0.453(7) 1 calc R U P A 1
H16C H 0.2108 0.8977 0.1590 0.157 Uiso 0.453(7) 1 calc R U P A 1
C17 C 0.1333(12) 1.0293(16) 0.0728(4) 0.150(7) Uani 0.453(7) 1 d . . P A 1
H17A H 0.1468 0.9795 0.0485 0.225 Uiso 0.453(7) 1 calc R U P A 1
H17B H 0.1832 1.1238 0.0722 0.225 Uiso 0.453(7) 1 calc R U P A 1
H17C H 0.0290 1.0446 0.0774 0.225 Uiso 0.453(7) 1 calc R U P A 1
C10B C 0.598(2) 0.871(2) 0.0940(4) 0.082(5) Uani 0.547(7) 1 d . . P A 2
H10B H 0.6823 0.8881 0.1088 0.098 Uiso 0.547(7) 1 calc R U P A 2
C11B C 0.470(2) 0.943(3) 0.1036(6) 0.080(6) Uani 0.547(7) 1 d . . P A 2
H11B H 0.4725 1.0031 0.1255 0.096 Uiso 0.547(7) 1 calc R U P A 2
C12B C 0.3458(10) 0.9351(8) 0.0856(2) 0.0640(17) Uani 0.547(7) 1 d . . P A 2
C13B C 0.3468(11) 0.8360(9) 0.0548(2) 0.0666(18) Uani 0.547(7) 1 d . . P A 2
H13B H 0.2601 0.8253 0.0403 0.080 Uiso 0.547(7) 1 calc R U P A 2
C14B C 0.4700(18) 0.7522(18) 0.0445(4) 0.063(3) Uani 0.547(7) 1 d . . P A 2
H14B H 0.4636 0.6806 0.0252 0.076 Uiso 0.547(7) 1 calc R U P A 2
C15B C 0.2118(8) 1.0253(9) 0.0960(2) 0.0845(19) Uani 0.547(7) 1 d . . P A 2
H15B H 0.2388 1.0833 0.1189 0.101 Uiso 0.547(7) 1 calc R U P A 2
C16B C 0.1710(9) 1.1277(10) 0.0676(4) 0.164(5) Uani 0.547(7) 1 d . . P A 2
H16D H 0.0852 1.1824 0.0761 0.245 Uiso 0.547(7) 1 calc R U P A 2
H16E H 0.1477 1.0759 0.0441 0.245 Uiso 0.547(7) 1 calc R U P A 2
H16F H 0.2519 1.1953 0.0631 0.245 Uiso 0.547(7) 1 calc R U P A 2
C17B C 0.0752(9) 0.9283(9) 0.1076(3) 0.142(4) Uani 0.547(7) 1 d . . P A 2
H17D H 0.1039 0.8597 0.1275 0.213 Uiso 0.547(7) 1 calc R U P A 2
H17E H 0.0407 0.8739 0.0855 0.213 Uiso 0.547(7) 1 calc R U P A 2
H17F H -0.0031 0.9915 0.1169 0.213 Uiso 0.547(7) 1 calc R U P A 2

loop_
_atom_site_aniso_label
_atom_site_aniso_U_11
_atom_site_aniso_U_22
_atom_site_aniso_U_33
_atom_site_aniso_U_23
_atom_site_aniso_U_13
_atom_site_aniso_U_12
C1 0.0700(13) 0.0688(13) 0.0592(11) 0.0040(11) 0.0048(11) 0.0147(11)
C2 0.0814(16) 0.0863(17) 0.0722(14) 0.0023(13) 0.0168(13) 0.0110(13)
C3 0.0721(16) 0.102(2) 0.0658(13) -0.0107(14) 0.0042(12) 0.0198(14)
C4 0.0863(17) 0.0932(18) 0.0706(14) -0.0152(14) -0.0067(13) 0.0407(15)
C5 0.0915(17) 0.0698(14) 0.0562(11) 0.0027(11) -0.0098(12) 0.0227(13)
C6 0.0617(12) 0.0613(12) 0.0398(8) -0.0032(8) -0.0117(8) 0.0106(9)
C7 0.0672(12) 0.0556(11) 0.0364(8) 0.0047(8) -0.0097(8) 0.0073(9)
C8 0.0604(11) 0.0532(10) 0.0311(7) 0.0036(7) -0.0043(7) -0.0002(8)
N1 0.0819(13) 0.0819(13) 0.0396(8) 0.0124(8) -0.0077(9) 0.0186(10)
N2 0.0847(13) 0.0830(13) 0.0366(7) 0.0160(8) -0.0092(8) 0.0105(10)
N3 0.0648(10) 0.0687(10) 0.0300(6) 0.0073(7) -0.0054(7) 0.0013(8)
C9 0.0598(12) 0.0754(14) 0.0297(8) 0.0035(9) -0.0050(9) -0.0103(10)
C10 0.042(4) 0.071(5) 0.019(3) -0.014(3) 0.000(3) -0.003(3)
C11 0.041(4) 0.102(8) 0.027(5) -0.017(5) -0.008(3) -0.010(4)
C12 0.045(3) 0.069(5) 0.049(3) -0.002(3) 0.000(2) -0.003(4)
C13 0.053(3) 0.085(6) 0.055(4) -0.007(4) -0.014(3) -0.012(4)
C14 0.079(10) 0.117(8) 0.053(7) -0.009(5) 0.001(6) 0.019(6)
C15 0.043(3) 0.123(7) 0.097(5) -0.022(5) 0.000(3) -0.011(4)
C16 0.080(5) 0.141(6) 0.092(5) -0.003(4) 0.044(4) 0.024(4)
C17 0.082(6) 0.196(14) 0.172(11) -0.091(11) -0.036(8) 0.062(8)
C10B 0.067(6) 0.125(9) 0.054(6) 0.010(5) -0.024(4) -0.028(5)
C11B 0.091(9) 0.115(8) 0.033(7) -0.014(5) -0.003(4) 0.002(6)
C12B 0.075(3) 0.066(4) 0.051(3) -0.002(3) -0.001(2) -0.014(4)
C13B 0.060(3) 0.083(5) 0.056(3) 0.001(3) -0.010(2) -0.018(4)
C14B 0.053(4) 0.098(7) 0.038(3) -0.023(4) -0.011(3) -0.027(6)
C15B 0.075(4) 0.086(5) 0.092(4) -0.026(4) 0.018(3) -0.024(3)
C16B 0.079(5) 0.109(6) 0.303(14) 0.047(8) 0.074(7) 0.010(4)
C17B 0.107(6) 0.138(6) 0.182(8) 0.020(6) 0.088(6) 0.007(4)

loop_
_atom_type_symbol
_atom_type_description
_atom_type_scat_dispersion_real
_atom_type_scat_dispersion_imag
_atom_type_scat_source
C C 0.0033 0.0016 'International Tables Vol C Tables 4.2.6.8 and 6.1.1.4'
H H 0.0000 0.0000 'International Tables Vol C Tables 4.2.6.8 and 6.1.1.4'
N N 0.0061 0.0033 'International Tables Vol C Tables 4.2.6.8 and 6.1.1.4'

loop_
_geom_angle_atom_site_label_1
_geom_angle_atom_site_label_2
_geom_angle_atom_site_label_3
_geom_angle
_geom_angle_site_symmetry_3
C6 C1 C2 121.3(2) .
C6 C1 H1 119.4 .
C2 C1 H1 119.4 .
C3 C2 C1 120.3(3) .
C3 C2 H2 119.8 .
C1 C2 H2 119.8 .
C4 C3 C2 119.2(2) .
C4 C3 H3 120.4 .
C2 C3 H3 120.4 .
C3 C4 C5 121.0(2) .
C3 C4 H4 119.5 .
C5 C4 H4 119.5 .
C4 C5 C6 120.0(2) .
C4 C5 H5 120.0 .
C6 C5 H5 120.0 .
C1 C6 C5 118.1(2) .
C1 C6 C7 121.10(18) .
C5 C6 C7 120.7(2) .
N1 C7 C8 108.25(17) .
N1 C7 C6 120.79(18) .
C8 C7 C6 130.88(16) .
N3 C8 C7 104.70(15) .
N3 C8 C8 122.4(2) 7
C7 C8 C8 132.9(2) 7
N2 N1 C7 109.12(17) .
N1 N2 N3 107.77(14) .
N2 N3 C8 110.17(16) .
N2 N3 C9 120.47(15) .
C8 N3 C9 129.25(15) .
C14 C9 C10 124.9(14) .
C14 C9 N3 118.4(12) .
C10B C9 N3 122.8(9) .
C10 C9 N3 116.6(7) .
C10B C9 C14B 114.6(11) .
N3 C9 C14B 122.4(7) .
C11 C10 C9 116.8(16) .
C11 C10 H10 121.6 .
C9 C10 H10 121.6 .
C10 C11 C12 117.9(19) .
C10 C11 H11 121.1 .
C12 C11 H11 121.1 .
C13 C12 C11 120.4(13) .
C13 C12 C15 120.0(8) .
C11 C12 C15 119.6(12) .
C12 C13 C14 117.5(11) .
C12 C13 H13 121.2 .
C14 C13 H13 121.2 .
C9 C14 C13 122.2(17) .
C9 C14 H14 118.9 .
C13 C14 H14 118.9 .
C16 C15 C17 121.5(9) .
C16 C15 C12 115.0(7) .
C17 C15 C12 109.4(7) .
C16 C15 H15 102.6 .
C17 C15 H15 102.6 .
C12 C15 H15 102.6 .
C15 C16 H16A 109.5 .
C15 C16 H16B 109.5 .
H16A C16 H16B 109.5 .
C15 C16 H16C 109.5 .
H16A C16 H16C 109.5 .
H16B C16 H16C 109.5 .
C15 C17 H17A 109.5 .
C15 C17 H17B 109.5 .
H17A C17 H17B 109.5 .
C15 C17 H17C 109.5 .
H17A C17 H17C 109.5 .
H17B C17 H17C 109.5 .
C9 C10B C11B 123.0(17) .
C9 C10B H10B 118.5 .
C11B C10B H10B 118.5 .
C12B C11B C10B 126(2) .
C12B C11B H11B 116.9 .
C10B C11B H11B 116.9 .
C11B C12B C13B 113.9(14) .
C11B C12B C15B 123.6(14) .
C13B C12B C15B 122.5(8) .
C14B C13B C12B 123.4(9) .
C14B C13B H13B 118.3 .
C12B C13B H13B 118.3 .
C13B C14B C9 118.6(9) .
C13B C14B H14B 120.7 .
C9 C14B H14B 120.7 .
C16B C15B C12B 113.5(7) .
C16B C15B C17B 110.1(7) .
C12B C15B C17B 113.2(6) .
C16B C15B H15B 106.5 .
C12B C15B H15B 106.5 .
C17B C15B H15B 106.5 .
C15B C16B H16D 109.5 .
C15B C16B H16E 109.5 .
H16D C16B H16E 109.5 .
C15B C16B H16F 109.5 .
H16D C16B H16F 109.5 .
H16E C16B H16F 109.5 .
C15B C17B H17D 109.5 .
C15B C17B H17E 109.5 .
H17D C17B H17E 109.5 .
C15B C17B H17F 109.5 .
H17D C17B H17F 109.5 .
H17E C17B H17F 109.5 .

loop_
_geom_bond_atom_site_label_1
_geom_bond_atom_site_label_2
_geom_bond_distance
_geom_bond_site_symmetry_2
C1 C6 1.373(3) .
C1 C2 1.384(3) .
C1 H1 0.9400 .
C2 C3 1.366(4) .
C2 H2 0.9400 .
C3 C4 1.365(4) .
C3 H3 0.9400 .
C4 C5 1.386(4) .
C4 H4 0.9400 .
C5 C6 1.390(3) .
C5 H5 0.9400 .
C6 C7 1.471(3) .
C7 N1 1.363(2) .
C7 C8 1.377(3) .
C8 N3 1.363(2) .
C8 C8 1.466(3) 7
N1 N2 1.312(3) .
N2 N3 1.350(2) .
N3 C9 1.427(3) .
C9 C14 1.247(18) .
C9 C10B 1.343(15) .
C9 C10 1.420(10) .
C9 C14B 1.445(13) .
C10 C11 1.38(2) .
C10 H10 0.9400 .
C11 C12 1.472(18) .
C11 H11 0.9400 .
C12 C13 1.368(14) .
C12 C15 1.527(11) .
C13 C14 1.41(3) .
C13 H13 0.9400 .
C14 H14 0.9400 .
C15 C16 1.395(10) .
C15 C17 1.502(17) .
C15 H15 0.9900 .
C16 H16A 0.9700 .
C16 H16B 0.9700 .
C16 H16C 0.9700 .
C17 H17A 0.9700 .
C17 H17B 0.9700 .
C17 H17C 0.9700 .
C10B C11B 1.37(3) .
C10B H10B 0.9400 .
C11B C12B 1.29(2) .
C11B H11B 0.9400 .
C12B C13B 1.403(13) .
C12B C15B 1.511(11) .
C13B C14B 1.40(2) .
C13B H13B 0.9400 .
C14B H14B 0.9400 .
C15B C16B 1.409(15) .
C15B C17B 1.573(11) .
C15B H15B 0.9900 .
C16B H16D 0.9700 .
C16B H16E 0.9700 .
C16B H16F 0.9700 .
C17B H17D 0.9700 .
C17B H17E 0.9700 .
C17B H17F 0.9700 .

loop_
_geom_torsion_atom_site_label_1
_geom_torsion_atom_site_label_2
_geom_torsion_atom_site_label_3
_geom_torsion_atom_site_label_4
_geom_torsion
_geom_torsion_site_symmetry_1
_geom_torsion_site_symmetry_4
C6 C1 C2 C3 0.7(4) . .
C1 C2 C3 C4 -0.8(4) . .
C2 C3 C4 C5 0.1(4) . .
C3 C4 C5 C6 0.7(4) . .
C2 C1 C6 C5 0.1(3) . .
C2 C1 C6 C7 176.8(2) . .
C4 C5 C6 C1 -0.8(3) . .
C4 C5 C6 C7 -177.5(2) . .
C1 C6 C7 N1 -138.6(2) . .
C5 C6 C7 N1 38.1(3) . .
C1 C6 C7 C8 37.8(3) . .
C5 C6 C7 C8 -145.5(2) . .
N1 C7 C8 N3 0.6(2) . .
C6 C7 C8 N3 -176.1(2) . .
N1 C7 C8 C8 -177.26(15) . 7
C6 C7 C8 C8 6.0(3) . 7
C8 C7 N1 N2 -0.6(3) . .
C6 C7 N1 N2 176.5(2) . .
C7 N1 N2 N3 0.4(3) . .
N1 N2 N3 C8 0.0(2) . .
N1 N2 N3 C9 -176.48(19) . .
C7 C8 N3 N2 -0.4(2) . .
C8 C8 N3 N2 177.77(14) 7 .
C7 C8 N3 C9 175.7(2) . .
C8 C8 N3 C9 -6.2(3) 7 .
N2 N3 C9 C14 -120.5(13) . .
C8 N3 C9 C14 63.8(13) . .
N2 N3 C9 C10B 57.1(9) . .
C8 N3 C9 C10B -118.6(9) . .
N2 N3 C9 C10 57.0(7) . .
C8 N3 C9 C10 -118.7(7) . .
N2 N3 C9 C14B -128.9(8) . .
C8 N3 C9 C14B 55.3(9) . .
C14 C9 C10 C11 0(2) . .
C10B C9 C10 C11 3(11) . .
N3 C9 C10 C11 -177.4(14) . .
C14B C9 C10 C11 8.5(19) . .
C9 C10 C11 C12 2(3) . .
C10 C11 C12 C13 1(3) . .
C10 C11 C12 C15 -175.6(15) . .
C11 C12 C13 C14 -5(2) . .
C15 C12 C13 C14 171.8(14) . .
C10B C9 C14 C13 -4(3) . .
C10 C9 C14 C13 -4(3) . .
N3 C9 C14 C13 173.2(15) . .
C14B C9 C14 C13 -66(11) . .
C12 C13 C14 C9 6(3) . .
C13 C12 C15 C16 153.7(9) . .
C11 C12 C15 C16 -29.8(17) . .
C13 C12 C15 C17 -65.4(12) . .
C11 C12 C15 C17 111.0(14) . .
C14 C9 C10B C11B -12(2) . .
C10 C9 C10B C11B 171(13) . .
N3 C9 C10B C11B 170.7(15) . .
C14B C9 C10B C11B -4(2) . .
C9 C10B C11B C12B -2(3) . .
C10B C11B C12B C13B 4(3) . .
C10B C11B C12B C15B -175.4(17) . .
C11B C12B C13B C14B 0.2(16) . .
C15B C12B C13B C14B 179.5(9) . .
C12B C13B C14B C9 -5.8(17) . .
C14 C9 C14B C13B 129(12) . .
C10B C9 C14B C13B 7.2(17) . .
C10 C9 C14B C13B 6.5(17) . .
N3 C9 C14B C13B -167.3(8) . .
C11B C12B C15B C16B 114.5(15) . .
C13B C12B C15B C16B -64.7(10) . .
C11B C12B C15B C17B -119.1(14) . .
C13B C12B C15B C17B 61.7(10) . .
